data_2106183
loop_
_publ_author_name
'Carre, D.'

_publ_section_title
;
 Structure cristalline du sulfure d'indium et de terbium Tb3 In5 S12
;
_journal_name_full 'Acta Crystallographica B (24,1968-38,1982)'
_journal_page_first 1163
_journal_page_last 1166
_journal_volume 33
_journal_year 1977
_chemical_formula_sum 'In5 S12 Tb3'
_chemical_name_systematic 'In5 Tb3 S12'
_space_group_IT_number 11
_symmetry_space_group_name_Hall '-P 2c'
_symmetry_space_group_name_H-M 'P 1 1 21/m'
_cell_angle_alpha 90
_cell_angle_beta 90
_cell_angle_gamma 96.3
_cell_formula_units_Z 2
_cell_length_a 10.998
_cell_length_b 21.259
_cell_length_c 3.897
_cell_volume 905.641
_citation_journal_id_ASTM ACBCAR
_cod_data_source_file Carre_ACBCAR_1977_143.cif
_cod_data_source_block In5S12Tb3
_cod_original_cell_volume 905.6415
_cod_original_sg_symbol_Hall '-P 2yb (z,x,y)'
_cod_database_code 2106183

loop_
_symmetry_equiv_pos_as_xyz
x,y,z
-x,-y,z+1/2
-x,-y,-z
x,y,-z-1/2

loop_
_atom_site_label
_atom_site_type_symbol
_atom_site_fract_x
_atom_site_fract_y
_atom_site_fract_z
_atom_site_occupancy
_atom_site_U_iso_or_equiv
S6 S-2 0.2779 0.3861 0.75 1 0.0
S1 S-2 0.0343 0.3146 0.25 1 0.0
S11 S-2 0.4835 0.2882 0.75 1 0.0
In4 In+3 0.53984 0.17118 0.75 1 0.0
S5 S-2 0.1618 0.209 0.75 1 0.0
In5 In+3 0.3467 0.4738 0.25 1 0.0
Tb3 Tb+3 0.02933 0.41099 0.75 1 0.0
Tb1 Tb+3 0.2837 0.28417 0.25 1 0.0
In2 In+3 0.7576 0.05827 0.25 1 0.0
S10 S-2 0.7072 0.2149 0.25 1 0.0
Tb2 Tb+3 0.91197 0.23356 0.75 1 0.0
In1 In+3 0.16156 0.11184 0.25 1 0.0
S3 S-2 0.3908 0.1534 0.25 1 0.0
In3 In+3 0.64763 0.33128 0.25 1 0.0
S12 S-2 0.7977 0.3485 0.75 1 0.0
S7 S-2 0.6213 0.0597 0.75 1 0.0
S8 S-2 0.9379 0.1395 0.25 1 0.0
S9 S-2 0.1324 0.0358 0.75 1 0.0
S4 S-2 0.1232 0.4919 0.25 1 0.0
S2 S-2 0.5773 0.445 0.25 1 0.0
